data_7107110
loop_
_publ_author_name
'Tian-Lin Liu'
'Hai Ma'
'Fa-Guang Zhang'
'Yan Zheng'
'Jing Nie'
'Jun-An Ma'

_publ_section_title
;
 Catalytic enantioselective addition of terminal 1,3-diynes to aromatic
 ketones: facile access to chiral nonracemic tertiary alcohols
;
_journal_name_full Chem.Commun.
_journal_page_first 12873
_journal_paper_doi 10.1039/c1cc15968b
_journal_volume 47
_journal_year 2011
_chemical_formula_sum 'C25 H16 Br N O4'
_chemical_formula_weight 474.30
_chemical_name_systematic
;
?
;
_space_group_IT_number 19
_symmetry_cell_setting orthorhombic
_symmetry_space_group_name_Hall 'P 2ac 2ab'
_symmetry_space_group_name_H-M 'P 21 21 21'
_atom_sites_solution_hydrogens geom
_atom_sites_solution_primary direct
_atom_sites_solution_secondary difmap
_audit_creation_method SHELXL-97
_cell_angle_alpha 90.00
_cell_angle_beta 90.00
_cell_angle_gamma 90.00
_cell_formula_units_Z 4
_cell_length_a 7.0214(6)
_cell_length_b 16.2366(16)
_cell_length_c 19.0401(18)
_cell_measurement_reflns_used 4778
_cell_measurement_temperature 294(2)
_cell_measurement_theta_max 27.5
_cell_measurement_theta_min 3.2
_cell_volume 2170.6(3)
_computing_cell_refinement CrystalClear
_computing_data_collection CrystalClear
_computing_data_reduction CrystalClear
_computing_molecular_graphics 'Bruker SHELXTL'
_computing_publication_material 'Bruker SHELXTL'
_computing_structure_refinement 'SHELXL-97 (Sheldrick, 1997)'
_computing_structure_solution 'SHELXS-97 (Sheldrick, 1990)'
_diffrn_ambient_temperature 294(2)
_diffrn_detector_area_resol_mean 13.6612
_diffrn_measured_fraction_theta_full 0.991
_diffrn_measured_fraction_theta_max 0.991
_diffrn_measurement_device_type RigakuMercury375R
_diffrn_measurement_method 'profile data from \w-scans'
_diffrn_radiation_monochromator graphite
_diffrn_radiation_source 'fine-focus sealed tube'
_diffrn_radiation_type MoK\a
_diffrn_radiation_wavelength 0.71073
_diffrn_reflns_av_R_equivalents 0.0761
_diffrn_reflns_av_sigmaI/netI 0.0509
_diffrn_reflns_limit_h_max 9
_diffrn_reflns_limit_h_min -9
_diffrn_reflns_limit_k_max 20
_diffrn_reflns_limit_k_min -21
_diffrn_reflns_limit_l_max 24
_diffrn_reflns_limit_l_min -24
_diffrn_reflns_number 22562
_diffrn_reflns_theta_full 27.50
_diffrn_reflns_theta_max 27.50
_diffrn_reflns_theta_min 3.16
_exptl_absorpt_coefficient_mu 1.925
_exptl_absorpt_correction_T_max 0.6147
_exptl_absorpt_correction_T_min 0.3913
_exptl_absorpt_correction_type multi-scan
_exptl_absorpt_process_details 'REQAB Spherical 4,3'
_exptl_crystal_colour YELLOW
_exptl_crystal_density_diffrn 1.451
_exptl_crystal_density_method 'not measured'
_exptl_crystal_description BLOCK
_exptl_crystal_F_000 960
_exptl_crystal_size_max 0.60
_exptl_crystal_size_mid 0.32
_exptl_crystal_size_min 0.28
_refine_diff_density_max 0.318
_refine_diff_density_min -0.497
_refine_diff_density_rms 0.045
_refine_ls_abs_structure_details 'Flack H D (1983), Acta Cryst. A39, 876-881'
_refine_ls_abs_structure_Flack -0.047(9)
_refine_ls_extinction_method none
_refine_ls_goodness_of_fit_ref 1.012
_refine_ls_hydrogen_treatment constr
_refine_ls_matrix_type full
_refine_ls_number_parameters 281
_refine_ls_number_reflns 4940
_refine_ls_number_restraints 0
_refine_ls_restrained_S_all 1.012
_refine_ls_R_factor_all 0.0612
_refine_ls_R_factor_gt 0.0435
_refine_ls_shift/su_max 0.001
_refine_ls_shift/su_mean 0.000
_refine_ls_structure_factor_coef Fsqd
_refine_ls_weighting_details 'calc w=1/[\s^2^(Fo^2^)+(0.0554P)^2^+0.0000P] where P=(Fo^2^+2Fc^2^)/3'
_refine_ls_weighting_scheme calc
_refine_ls_wR_factor_gt 0.1104
_refine_ls_wR_factor_ref 0.1187
_reflns_number_gt 3161
_reflns_number_total 4940
_reflns_threshold_expression >2sigma(I)
_cod_data_source_file c1cc15968b.txt
_cod_data_source_block 110524
_cod_depositor_comments
;
The following automatic conversions were performed:

'_refine_ls_hydrogen_treatment' value 'CONSTR' changed to 'constr'
according to the built-in table from CIF Core dictionary named
'cif_core.dic' version 2.4.1 from 2010-06-29.

Automatic conversion script
Id: cif_fix_values 1715 2011-07-08 13:25:40Z adriana 
;
_cod_original_sg_symbol_H-M P2(1)2(1)2(1)
_cod_database_code 7107110

loop_
_symmetry_equiv_pos_as_xyz
'x, y, z'
'-x+1/2, -y, z+1/2'
'-x, y+1/2, -z+1/2'
'x+1/2, -y+1/2, -z'

loop_
_atom_site_label
_atom_site_type_symbol
_atom_site_fract_x
_atom_site_fract_y
_atom_site_fract_z
_atom_site_U_iso_or_equiv
_atom_site_adp_type
_atom_site_occupancy
_atom_site_symmetry_multiplicity
_atom_site_calc_flag
_atom_site_refinement_flags
C1 C 0.7945(5) 0.25330(19) 0.23364(16) 0.0694(8) Uani 1 1 d .
C2 C 0.7184(7) 0.1818(2) 0.2056(2) 0.0855(10) Uani 1 1 d .
H2 H 0.7863 0.1523 0.1720 0.103 Uiso 1 1 calc R
C3 C 0.5454(8) 0.1548(2) 0.2269(2) 0.0995(14) Uani 1 1 d .
H3 H 0.4935 0.1074 0.2073 0.119 Uiso 1 1 calc R
C4 C 0.4461(6) 0.1973(2) 0.2775(2) 0.0886(11) Uani 1 1 d .
H4 H 0.3300 0.1776 0.2939 0.106 Uiso 1 1 calc R
C5 C 0.5217(5) 0.26962(18) 0.30357(18) 0.0737(8) Uani 1 1 d .
H5 H 0.4518 0.2995 0.3363 0.088 Uiso 1 1 calc R
C6 C 0.6970(4) 0.29912(17) 0.28291(14) 0.0600(7) Uani 1 1 d .
C7 C 0.7747(5) 0.37662(17) 0.31879(14) 0.0607(7) Uani 1 1 d .
C8 C 0.9266(5) 0.3535(2) 0.37278(16) 0.0762(9) Uani 1 1 d .
H8A H 1.0263 0.3229 0.3501 0.114 Uiso 1 1 calc R
H8B H 0.8703 0.3203 0.4090 0.114 Uiso 1 1 calc R
H8C H 0.9788 0.4027 0.3931 0.114 Uiso 1 1 calc R
C9 C 0.6228(5) 0.42437(19) 0.35340(17) 0.0684(8) Uani 1 1 d .
C10 C 0.5067(5) 0.46216(18) 0.38450(16) 0.0703(9) Uani 1 1 d .
C11 C 0.3639(5) 0.50560(19) 0.41733(18) 0.0719(8) Uani 1 1 d .
C12 C 0.2411(6) 0.5431(2) 0.44645(17) 0.0733(9) Uani 1 1 d .
C13 C 0.0920(6) 0.58908(18) 0.47908(18) 0.0726(9) Uani 1 1 d .
C14 C -0.0826(7) 0.5960(3) 0.4464(3) 0.1001(13) Uani 1 1 d .
H14 H -0.1053 0.5696 0.4039 0.120 Uiso 1 1 calc R
C15 C -0.2226(8) 0.6426(3) 0.4776(3) 0.1216(17) Uani 1 1 d .
H15 H -0.3394 0.6488 0.4551 0.146 Uiso 1 1 calc R
C16 C -0.1930(10) 0.6801(3) 0.5409(3) 0.1194(18) Uani 1 1 d .
H16 H -0.2892 0.7110 0.5616 0.143 Uiso 1 1 calc R
C17 C -0.0237(11) 0.6717(3) 0.5729(3) 0.1223(18) Uani 1 1 d .
H17 H -0.0030 0.6970 0.6161 0.147 Uiso 1 1 calc R
C18 C 0.1194(7) 0.6262(2) 0.5425(2) 0.0929(12) Uani 1 1 d .
H18 H 0.2357 0.6207 0.5654 0.112 Uiso 1 1 calc R
C19 C 0.7798(4) 0.46377(18) 0.21542(15) 0.0602(7) Uani 1 1 d .
C20 C 0.9081(4) 0.51156(17) 0.16908(15) 0.0595(7) Uani 1 1 d .
C21 C 1.1042(5) 0.5136(2) 0.18008(16) 0.0734(8) Uani 1 1 d .
H21 H 1.1578 0.4851 0.2176 0.088 Uiso 1 1 calc R
C22 C 1.2179(6) 0.5578(2) 0.13515(17) 0.0765(9) Uani 1 1 d .
H22 H 1.3491 0.5590 0.1416 0.092 Uiso 1 1 calc R
C23 C 1.1369(5) 0.6000(2) 0.08104(16) 0.0665(8) Uani 1 1 d .
C24 C 0.9440(6) 0.6002(2) 0.06964(17) 0.0791(10) Uani 1 1 d .
H24 H 0.8915 0.6309 0.0333 0.095 Uiso 1 1 calc R
C25 C 0.8299(5) 0.5538(2) 0.11305(17) 0.0745(9) Uani 1 1 d .
H25 H 0.6995 0.5510 0.1047 0.089 Uiso 1 1 calc R
N1 N 1.2626(6) 0.6470(2) 0.03356(15) 0.0820(8) Uani 1 1 d .
O1 O 0.8754(3) 0.43097(12) 0.27018(10) 0.0633(5) Uani 1 1 d .
O2 O 0.6116(3) 0.45594(14) 0.20696(13) 0.0734(6) Uani 1 1 d .
O3 O 1.4356(5) 0.6387(3) 0.04038(16) 0.1227(12) Uani 1 1 d .
O4 O 1.1853(5) 0.68916(17) -0.01193(17) 0.1118(10) Uani 1 1 d .
Br1 Br 1.04053(6) 0.28106(3) 0.19901(2) 0.10317(19) Uani 1 1 d .

loop_
_atom_site_aniso_label
_atom_site_aniso_U_11
_atom_site_aniso_U_22
_atom_site_aniso_U_33
_atom_site_aniso_U_23
_atom_site_aniso_U_13
_atom_site_aniso_U_12
C1 0.082(2) 0.0614(16) 0.0645(16) -0.0001(14) -0.0114(17) 0.0116(16)
C2 0.117(3) 0.0670(19) 0.0723(19) -0.0110(18) -0.012(2) 0.014(2)
C3 0.143(4) 0.062(2) 0.093(3) 0.0060(19) -0.029(3) -0.013(3)
C4 0.095(3) 0.0636(19) 0.108(3) 0.0179(19) -0.017(2) -0.0120(19)
C5 0.0759(19) 0.0615(17) 0.084(2) 0.0047(16) -0.0060(19) 0.0023(16)
C6 0.0654(16) 0.0558(15) 0.0589(15) 0.0034(12) -0.0102(14) 0.0058(13)
C7 0.0663(17) 0.0609(15) 0.0549(15) 0.0032(13) -0.0022(14) 0.0046(14)
C8 0.086(2) 0.081(2) 0.0616(17) 0.0063(15) -0.0222(17) 0.0027(19)
C9 0.082(2) 0.0604(16) 0.0628(16) 0.0011(15) 0.0029(17) -0.0021(17)
C10 0.090(2) 0.0568(16) 0.0641(17) 0.0021(14) 0.0140(18) 0.0025(17)
C11 0.088(2) 0.0602(17) 0.0678(18) 0.0080(15) 0.0102(18) -0.0007(17)
C12 0.095(3) 0.0565(16) 0.0684(18) 0.0078(15) 0.017(2) 0.0051(18)
C13 0.090(3) 0.0551(16) 0.0723(19) 0.0053(15) 0.0212(18) 0.0023(16)
C14 0.095(3) 0.092(3) 0.114(3) -0.016(2) 0.007(3) 0.007(2)
C15 0.091(3) 0.103(3) 0.171(5) -0.011(3) 0.030(3) 0.010(3)
C16 0.133(4) 0.087(3) 0.137(4) -0.003(3) 0.065(4) 0.016(3)
C17 0.169(5) 0.107(3) 0.091(3) -0.014(2) 0.044(4) 0.024(4)
C18 0.121(3) 0.085(2) 0.072(2) -0.0010(19) 0.021(2) 0.017(2)
C19 0.0596(16) 0.0658(16) 0.0553(15) 0.0018(13) -0.0024(14) 0.0066(14)
C20 0.0664(17) 0.0582(15) 0.0541(14) -0.0053(13) 0.0000(13) 0.0018(14)
C21 0.0662(17) 0.090(2) 0.0639(18) 0.0104(17) -0.0103(15) -0.0105(17)
C22 0.070(2) 0.092(2) 0.0667(18) -0.0012(18) -0.0028(17) -0.0230(19)
C23 0.080(2) 0.0625(17) 0.0573(16) -0.0066(14) 0.0133(16) -0.0051(16)
C24 0.083(2) 0.091(2) 0.0627(18) 0.0133(17) 0.0107(18) 0.022(2)
C25 0.0613(18) 0.098(2) 0.0638(18) 0.0142(17) 0.0018(16) 0.0107(18)
N1 0.100(2) 0.0813(19) 0.0647(16) -0.0063(15) 0.0142(17) -0.0111(18)
O1 0.0601(11) 0.0699(12) 0.0600(10) 0.0071(10) -0.0060(10) -0.0008(10)
O2 0.0574(11) 0.0867(13) 0.0762(13) 0.0181(12) -0.0047(12) 0.0009(10)
O3 0.091(2) 0.183(3) 0.0945(19) 0.016(2) 0.0125(17) -0.048(2)
O4 0.136(3) 0.0891(17) 0.110(2) 0.0271(17) 0.033(2) 0.0084(18)
Br1 0.0829(3) 0.1208(3) 0.1057(3) -0.0185(3) 0.0124(2) 0.0249(2)

loop_
_atom_type_symbol
_atom_type_description
_atom_type_scat_dispersion_real
_atom_type_scat_dispersion_imag
_atom_type_scat_source
C C 0.0033 0.0016 'International Tables Vol C Tables 4.2.6.8 and 6.1.1.4'
H H 0.0000 0.0000 'International Tables Vol C Tables 4.2.6.8 and 6.1.1.4'
N N 0.0061 0.0033 'International Tables Vol C Tables 4.2.6.8 and 6.1.1.4'
O O 0.0106 0.0060 'International Tables Vol C Tables 4.2.6.8 and 6.1.1.4'
Br Br -0.2901 2.4595 'International Tables Vol C Tables 4.2.6.8 and 6.1.1.4'

loop_
_geom_angle_atom_site_label_1
_geom_angle_atom_site_label_2
_geom_angle_atom_site_label_3
_geom_angle
C6 C1 C2 121.5(4)
C6 C1 Br1 124.0(2)
C2 C1 Br1 114.5(3)
C3 C2 C1 120.1(4)
C3 C2 H2 119.9
C1 C2 H2 119.9
C2 C3 C4 120.2(4)
C2 C3 H3 119.9
C4 C3 H3 119.9
C3 C4 C5 118.9(4)
C3 C4 H4 120.5
C5 C4 H4 120.5
C6 C5 C4 122.4(4)
C6 C5 H5 118.8
C4 C5 H5 118.8
C5 C6 C1 116.8(3)
C5 C6 C7 118.4(3)
C1 C6 C7 124.7(3)
O1 C7 C9 108.4(2)
O1 C7 C8 103.7(2)
C9 C7 C8 109.5(3)
O1 C7 C6 112.7(2)
C9 C7 C6 111.9(3)
C8 C7 C6 110.3(2)
C7 C8 H8A 109.5
C7 C8 H8B 109.5
H8A C8 H8B 109.5
C7 C8 H8C 109.5
H8A C8 H8C 109.5
H8B C8 H8C 109.5
C10 C9 C7 176.3(4)
C9 C10 C11 176.5(4)
C12 C11 C10 179.3(4)
C11 C12 C13 178.0(4)
C18 C13 C14 119.3(4)
C18 C13 C12 120.9(4)
C14 C13 C12 119.9(3)
C15 C14 C13 119.1(5)
C15 C14 H14 120.5
C13 C14 H14 120.5
C16 C15 C14 121.1(6)
C16 C15 H15 119.4
C14 C15 H15 119.4
C17 C16 C15 119.4(5)
C17 C16 H16 120.3
C15 C16 H16 120.3
C16 C17 C18 120.6(5)
C16 C17 H17 119.7
C18 C17 H17 119.7
C13 C18 C17 120.5(5)
C13 C18 H18 119.7
C17 C18 H18 119.7
O2 C19 O1 123.5(3)
O2 C19 C20 125.1(3)
O1 C19 C20 111.4(2)
C25 C20 C21 119.8(3)
C25 C20 C19 118.6(3)
C21 C20 C19 121.6(3)
C22 C21 C20 119.5(3)
C22 C21 H21 120.2
C20 C21 H21 120.2
C23 C22 C21 119.5(3)
C23 C22 H22 120.3
C21 C22 H22 120.3
C22 C23 C24 122.2(3)
C22 C23 N1 118.3(3)
C24 C23 N1 119.5(3)
C23 C24 C25 118.6(3)
C23 C24 H24 120.7
C25 C24 H24 120.7
C24 C25 C20 120.3(3)
C24 C25 H25 119.9
C20 C25 H25 119.9
O3 N1 O4 124.9(4)
O3 N1 C23 118.0(3)
O4 N1 C23 117.1(4)
C19 O1 C7 119.2(2)

loop_
_geom_bond_atom_site_label_1
_geom_bond_atom_site_label_2
_geom_bond_distance
C1 C6 1.379(4)
C1 C2 1.386(5)
C1 Br1 1.903(4)
C2 C3 1.354(6)
C2 H2 0.9300
C3 C4 1.375(6)
C3 H3 0.9300
C4 C5 1.381(5)
C4 H4 0.9300
C5 C6 1.378(4)
C5 H5 0.9300
C6 C7 1.532(4)
C7 O1 1.461(3)
C7 C9 1.474(5)
C7 C8 1.528(4)
C8 H8A 0.9600
C8 H8B 0.9600
C8 H8C 0.9600
C9 C10 1.180(4)
C10 C11 1.376(5)
C11 C12 1.192(5)
C12 C13 1.428(5)
C13 C18 1.363(5)
C13 C14 1.379(6)
C14 C15 1.375(6)
C14 H14 0.9300
C15 C16 1.366(8)
C15 H15 0.9300
C16 C17 1.343(8)
C16 H16 0.9300
C17 C18 1.375(7)
C17 H17 0.9300
C18 H18 0.9300
C19 O2 1.199(4)
C19 O1 1.349(3)
C19 C20 1.480(4)
C20 C25 1.382(4)
C20 C21 1.394(5)
C21 C22 1.373(5)
C21 H21 0.9300
C22 C23 1.361(5)
C22 H22 0.9300
C23 C24 1.372(5)
C23 N1 1.476(4)
C24 C25 1.375(5)
C24 H24 0.9300
C25 H25 0.9300
N1 O3 1.229(5)
N1 O4 1.230(4)

loop_
_geom_torsion_atom_site_label_1
_geom_torsion_atom_site_label_2
_geom_torsion_atom_site_label_3
_geom_torsion_atom_site_label_4
_geom_torsion
C6 C1 C2 C3 -0.7(5)
Br1 C1 C2 C3 178.9(3)
C1 C2 C3 C4 -1.3(6)
C2 C3 C4 C5 3.0(6)
C3 C4 C5 C6 -2.8(5)
C4 C5 C6 C1 0.8(5)
C4 C5 C6 C7 -175.6(3)
C2 C1 C6 C5 1.0(4)
Br1 C1 C6 C5 -178.6(2)
C2 C1 C6 C7 177.2(3)
Br1 C1 C6 C7 -2.4(4)
C5 C6 C7 O1 -142.0(3)
C1 C6 C7 O1 41.9(4)
C5 C6 C7 C9 -19.5(4)
C1 C6 C7 C9 164.3(3)
C5 C6 C7 C8 102.6(3)
C1 C6 C7 C8 -73.5(4)
O1 C7 C9 C10 -112(5)
C8 C7 C9 C10 0(5)
C6 C7 C9 C10 123(5)
C7 C9 C10 C11 -166(4)
C9 C10 C11 C12 160(100)
C10 C11 C12 C13 165(100)
C11 C12 C13 C18 -142(11)
C11 C12 C13 C14 39(11)
C18 C13 C14 C15 2.2(6)
C12 C13 C14 C15 -178.0(4)
C13 C14 C15 C16 -1.7(8)
C14 C15 C16 C17 0.6(8)
C15 C16 C17 C18 0.2(9)
C14 C13 C18 C17 -1.5(6)
C12 C13 C18 C17 178.7(4)
C16 C17 C18 C13 0.3(8)
O2 C19 C20 C25 2.9(5)
O1 C19 C20 C25 -175.7(3)
O2 C19 C20 C21 -176.0(3)
O1 C19 C20 C21 5.4(4)
C25 C20 C21 C22 0.2(5)
C19 C20 C21 C22 179.1(3)
C20 C21 C22 C23 0.8(5)
C21 C22 C23 C24 0.2(5)
C21 C22 C23 N1 -180.0(3)
C22 C23 C24 C25 -2.2(6)
N1 C23 C24 C25 177.9(3)
C23 C24 C25 C20 3.2(6)
C21 C20 C25 C24 -2.3(5)
C19 C20 C25 C24 178.8(3)
C22 C23 N1 O3 7.8(5)
C24 C23 N1 O3 -172.3(4)
C22 C23 N1 O4 -175.1(3)
C24 C23 N1 O4 4.7(5)
O2 C19 O1 C7 5.9(4)
C20 C19 O1 C7 -175.5(2)
C9 C7 O1 C19 -63.0(3)
C8 C7 O1 C19 -179.3(2)
C6 C7 O1 C19 61.4(3)
